data_2208825
loop_
_publ_author_name
'Wang, Wen-Hua'
'You, Zhong-Lu'
'Liu, Wei-Sheng'
'Da-Qi Wang'

_publ_section_title
;
 2,2'-[(Ethylenedioxy)bis(ethyleneoxy)]bis[<i>N</i>-(2-pyridyl)benzamide]
;
_journal_coeditor_code CI2039
_journal_issue 5
_journal_name_full 'Acta Crystallographica Section E'
_journal_page_first o1768
_journal_page_last o1769
_journal_paper_doi 10.1107/S160053680601230X
_journal_volume 62
_journal_year 2006
_chemical_formula_iupac 'C30 H30 N4 O6'
_chemical_formula_moiety 'C30 H30 N4 O6'
_chemical_formula_sum 'C30 H30 N4 O6'
_chemical_formula_weight 542.58
_chemical_name_systematic
;
2,2'-[(Ethylenedioxy)bis(ethyleneoxy)]bis[<i>N</i>-(2-pyridiyl)benzamide]
;
_space_group_IT_number 19
_symmetry_cell_setting orthorhombic
_symmetry_space_group_name_Hall 'P 2ac 2ab'
_symmetry_space_group_name_H-M 'P 21 21 21'
_atom_sites_solution_hydrogens geom
_atom_sites_solution_primary direct
_atom_sites_solution_secondary difmap
_audit_creation_method SHELXL-97
_cell_angle_alpha 90.00
_cell_angle_beta 90.00
_cell_angle_gamma 90.00
_cell_formula_units_Z 4
_cell_length_a 12.510(2)
_cell_length_b 14.843(3)
_cell_length_c 14.8398(13)
_cell_measurement_reflns_used 2273
_cell_measurement_temperature 298(2)
_cell_measurement_theta_max 20.121
_cell_measurement_theta_min 2.533
_cell_volume 2755.5(8)
_computing_cell_refinement 'SAINT (Bruker, 2000)'
_computing_data_collection 'SMART (Bruker, 2000)'
_computing_data_reduction SAINT
_computing_molecular_graphics 'DIAMOND (Brandenburg, 2005)'
_computing_publication_material SHELXL97
_computing_structure_refinement 'SHELXL97 (Sheldrick, 1997)'
_computing_structure_solution 'SHELXS97 (Sheldrick, 1997)'
_diffrn_ambient_temperature 298(2)
_diffrn_measured_fraction_theta_full 0.999
_diffrn_measured_fraction_theta_max 0.999
_diffrn_measurement_device_type 'Bruker SMART CCD area-detector'
_diffrn_measurement_method '\f and \w'
_diffrn_radiation_monochromator graphite
_diffrn_radiation_source 'fine-focus sealed tube'
_diffrn_radiation_type MoK\a
_diffrn_radiation_wavelength 0.71073
_diffrn_reflns_av_R_equivalents 0.0613
_diffrn_reflns_av_sigmaI/netI 0.0491
_diffrn_reflns_limit_h_max 14
_diffrn_reflns_limit_h_min -14
_diffrn_reflns_limit_k_max 16
_diffrn_reflns_limit_k_min -17
_diffrn_reflns_limit_l_max 15
_diffrn_reflns_limit_l_min -17
_diffrn_reflns_number 14528
_diffrn_reflns_theta_full 25.01
_diffrn_reflns_theta_max 25.01
_diffrn_reflns_theta_min 1.94
_diffrn_standards_number 0
_exptl_absorpt_coefficient_mu 0.092
_exptl_absorpt_correction_T_max 0.9863
_exptl_absorpt_correction_T_min 0.9570
_exptl_absorpt_correction_type multi-scan
_exptl_absorpt_process_details '(SADABS; Bruker, 2000)'
_exptl_crystal_colour colourless
_exptl_crystal_density_diffrn 1.308
_exptl_crystal_density_method 'not measured'
_exptl_crystal_description Prism
_exptl_crystal_F_000 1144
_exptl_crystal_size_max 0.48
_exptl_crystal_size_mid 0.42
_exptl_crystal_size_min 0.15
_refine_diff_density_max 0.123
_refine_diff_density_min -0.130
_refine_ls_extinction_method none
_refine_ls_goodness_of_fit_ref 1.008
_refine_ls_hydrogen_treatment mixed
_refine_ls_matrix_type full
_refine_ls_number_parameters 367
_refine_ls_number_reflns 2749
_refine_ls_number_restraints 5
_refine_ls_restrained_S_all 1.012
_refine_ls_R_factor_all 0.1114
_refine_ls_R_factor_gt 0.0422
_refine_ls_shift/su_max 0.001
_refine_ls_shift/su_mean 0.000
_refine_ls_structure_factor_coef Fsqd
_refine_ls_weighting_details 'calc w=1/[\s^2^(Fo^2^)+(0.0705P)^2^+0.6284P] where P=(Fo^2^+2Fc^2^)/3'
_refine_ls_weighting_scheme calc
_refine_ls_wR_factor_gt 0.1077
_refine_ls_wR_factor_ref 0.1508
_reflns_number_gt 1508
_reflns_number_total 2749
_reflns_threshold_expression I>2\s(I)
_cod_data_source_file ci2039.cif
_cod_data_source_block I
_cod_depositor_comments
;
The following automatic conversions were performed:
'_symmetry_cell_setting' value 'Orthorhombic' changed to 'orthorhombic'
according to '/home/saulius/struct/CIF-dictionaries/cif_core.dic'
dictionary named 'cif_core.dic' version 2.4.1 from 2010-06-29.

Automatic conversion script
Id: cif_fix_enum 1527 2010-12-29 10:47:43Z saulius 

The following automatic conversions were performed:

'_symmetry_cell_setting' value 'Orthorhombic' changed to
'orthorhombic' according to
/home/saulius/struct/CIF-dictionaries/cif_core.dic dictionary named
'cif_core.dic' version 2.4.1 from 2010-06-29.

Automatic conversion script
Id: cif_fix_values 1715 2011-07-08 13:25:40Z adriana 
;
_cod_original_sg_symbol_Hall 'P 2ac 2ab '
_cod_database_code 2208825
_cod_database_fobs_code 2208825

loop_
_symmetry_equiv_pos_as_xyz
'x, y, z'
'-x+1/2, -y, z+1/2'
'-x, y+1/2, -z+1/2'
'x+1/2, -y+1/2, -z'

loop_
_atom_site_type_symbol
_atom_site_label
_atom_site_fract_x
_atom_site_fract_y
_atom_site_fract_z
_atom_site_U_iso_or_equiv
_atom_site_adp_type
_atom_site_calc_flag
_atom_site_refinement_flags
_atom_site_occupancy
N N1 0.5583(4) 0.3601(3) -0.1494(3) 0.0728(13) Uani d . 1
N N2 0.6540(4) 0.2918(3) -0.2596(3) 0.0668(12) Uani d D 1
N N3 0.4528(4) 0.1586(3) 0.2684(3) 0.0746(13) Uani d . 1
N N4 0.3755(4) 0.0208(3) 0.2800(3) 0.0617(11) Uani d D 1
O O1 0.3988(3) -0.0985(3) 0.3721(3) 0.0824(13) Uani d . 1
O O2 0.2816(3) -0.0172(2) 0.1275(2) 0.0752(11) Uani d . 1
O O3 0.6688(4) 0.3123(3) -0.4081(3) 0.1089(17) Uani d . 1
O O4 0.7558(3) 0.1489(2) -0.1939(3) 0.0804(12) Uani d . 1
O O5 0.4166(3) 0.0954(2) 0.0254(3) 0.0732(11) Uani d . 1
O O6 0.6223(3) 0.1307(2) -0.0467(3) 0.0702(10) Uani d . 1
C C1 0.3564(4) -0.0651(3) 0.3046(4) 0.0574(13) Uani d . 1
C C2 0.2802(4) -0.1181(3) 0.2492(3) 0.0549(13) Uani d . 1
C C3 0.2432(4) -0.0951(3) 0.1629(3) 0.0586(13) Uani d . 1
C C4 0.1716(5) -0.1506(4) 0.1179(4) 0.0729(16) Uani d . 1
H H4 0.1481 -0.1354 0.0605 0.088 Uiso calc R 1
C C5 0.1358(5) -0.2276(4) 0.1580(4) 0.0849(18) Uani d . 1
H H5 0.0866 -0.2637 0.1280 0.102 Uiso calc R 1
C C6 0.1713(5) -0.2528(4) 0.2420(4) 0.088(2) Uani d . 1
H H6 0.1473 -0.3058 0.2686 0.106 Uiso calc R 1
C C7 0.2431(5) -0.1978(3) 0.2857(4) 0.0717(16) Uani d . 1
H H7 0.2677 -0.2151 0.3423 0.086 Uiso calc R 1
C C8 0.4411(4) 0.0854(3) 0.3206(4) 0.0572(13) Uani d . 1
C C9 0.4871(5) 0.0770(4) 0.4044(4) 0.0684(15) Uani d . 1
H H9 0.4778 0.0253 0.4388 0.082 Uiso calc R 1
C C10 0.5470(5) 0.1477(5) 0.4351(4) 0.0854(19) Uani d . 1
H H10 0.5790 0.1444 0.4915 0.102 Uiso calc R 1
C C11 0.5600(6) 0.2227(5) 0.3840(5) 0.091(2) Uani d . 1
H H11 0.6002 0.2712 0.4049 0.109 Uiso calc R 1
C C12 0.5128(5) 0.2251(4) 0.3018(5) 0.0897(19) Uani d . 1
H H12 0.5228 0.2762 0.2665 0.108 Uiso calc R 1
C C13 0.6915(4) 0.2689(4) -0.3415(4) 0.0673(15) Uani d . 1
C C14 0.7617(4) 0.1878(4) -0.3481(4) 0.0626(14) Uani d . 1
C C15 0.7935(4) 0.1310(3) -0.2775(4) 0.0678(15) Uani d . 1
C C16 0.8622(5) 0.0588(4) -0.2955(5) 0.0862(19) Uani d . 1
H H16 0.8819 0.0199 -0.2493 0.103 Uiso calc R 1
C C17 0.9001(6) 0.0454(5) -0.3803(7) 0.103(2) Uani d . 1
H H17 0.9478 -0.0014 -0.3910 0.124 Uiso calc R 1
C C18 0.8694(6) 0.0994(5) -0.4500(6) 0.101(2) Uani d . 1
H H18 0.8944 0.0885 -0.5080 0.121 Uiso calc R 1
C C19 0.8010(5) 0.1704(4) -0.4338(4) 0.0813(18) Uani d . 1
H H19 0.7807 0.2074 -0.4814 0.098 Uiso calc R 1
C C20 0.5874(4) 0.3630(3) -0.2355(4) 0.0595(14) Uani d . 1
C C21 0.5545(5) 0.4306(4) -0.2937(4) 0.0767(17) Uani d . 1
H H21 0.5765 0.4313 -0.3535 0.092 Uiso calc R 1
C C22 0.4884(6) 0.4965(4) -0.2604(7) 0.098(2) Uani d . 1
H H22 0.4658 0.5436 -0.2972 0.118 Uiso calc R 1
C C23 0.4558(6) 0.4921(5) -0.1716(6) 0.104(2) Uani d . 1
H H23 0.4093 0.5350 -0.1480 0.124 Uiso calc R 1
C C24 0.4931(6) 0.4238(5) -0.1193(5) 0.093(2) Uani d . 1
H H24 0.4718 0.4216 -0.0593 0.112 Uiso calc R 1
C C25 0.2629(5) 0.0040(4) 0.0363(3) 0.0755(16) Uani d D 1
H H25A 0.1869 0.0024 0.0234 0.091 Uiso calc R 1
H H25B 0.2986 -0.0391 -0.0025 0.091 Uiso calc R 1
C C26 0.3059(5) 0.0959(4) 0.0206(4) 0.0852(19) Uani d D 1
H H26A 0.2836 0.1170 -0.0384 0.102 Uiso calc R 1
H H26B 0.2773 0.1369 0.0654 0.102 Uiso calc R 1
C C27 0.4594(5) 0.1833(4) 0.0117(4) 0.0807(18) Uani d D 1
H H27A 0.4278 0.2249 0.0546 0.097 Uiso calc R 1
H H27B 0.4418 0.2039 -0.0485 0.097 Uiso calc R 1
C C28 0.5756(5) 0.1825(4) 0.0231(4) 0.0747(16) Uani d D 1
H H28A 0.6030 0.2436 0.0211 0.090 Uiso calc R 1
H H28B 0.5938 0.1567 0.0812 0.090 Uiso calc R 1
C C29 0.7336(5) 0.1283(4) -0.0377(4) 0.0808(17) Uani d D 1
H H29A 0.7532 0.0919 0.0140 0.097 Uiso calc R 1
H H29B 0.7609 0.1888 -0.0284 0.097 Uiso calc R 1
C C30 0.7805(5) 0.0894(4) -0.1207(4) 0.0831(18) Uani d D 1
H H30A 0.8573 0.0835 -0.1142 0.100 Uiso calc R 1
H H30B 0.7507 0.0301 -0.1320 0.100 Uiso calc R 1
H H31 0.674(4) 0.257(3) -0.214(3) 0.080 Uiso d D 1
H H32 0.346(4) 0.038(4) 0.227(2) 0.080 Uiso d D 1

loop_
_atom_site_aniso_label
_atom_site_aniso_U_11
_atom_site_aniso_U_22
_atom_site_aniso_U_33
_atom_site_aniso_U_12
_atom_site_aniso_U_13
_atom_site_aniso_U_23
N1 0.067(3) 0.074(3) 0.077(3) 0.009(3) -0.001(3) -0.017(3)
N2 0.065(3) 0.069(3) 0.066(3) 0.016(3) -0.004(3) 0.001(2)
N3 0.071(3) 0.059(3) 0.094(3) -0.008(2) -0.006(3) 0.005(3)
N4 0.072(3) 0.052(2) 0.061(3) -0.014(2) -0.007(2) 0.004(2)
O1 0.110(4) 0.071(2) 0.065(2) -0.015(2) -0.012(2) 0.009(2)
O2 0.093(3) 0.071(2) 0.061(2) -0.015(2) -0.014(2) 0.0112(19)
O3 0.151(5) 0.104(3) 0.072(3) 0.038(3) 0.012(3) 0.018(3)
O4 0.081(3) 0.077(2) 0.084(3) 0.023(2) 0.012(2) 0.014(2)
O5 0.054(2) 0.074(2) 0.092(3) -0.002(2) 0.000(2) 0.019(2)
O6 0.054(2) 0.077(2) 0.080(3) -0.005(2) -0.003(2) 0.005(2)
C1 0.062(3) 0.061(3) 0.050(3) -0.003(3) 0.010(3) -0.002(3)
C2 0.055(3) 0.055(3) 0.055(3) -0.005(3) 0.009(3) -0.002(2)
C3 0.055(3) 0.059(3) 0.062(3) -0.006(3) 0.008(3) -0.001(3)
C4 0.070(4) 0.079(4) 0.070(4) -0.016(3) -0.003(3) -0.006(3)
C5 0.079(4) 0.090(4) 0.086(5) -0.032(4) 0.013(4) -0.010(4)
C6 0.105(5) 0.082(4) 0.079(4) -0.036(4) 0.026(4) 0.000(4)
C7 0.083(4) 0.067(3) 0.066(3) -0.020(3) 0.013(3) 0.000(3)
C8 0.050(3) 0.053(3) 0.069(4) -0.004(3) 0.005(3) -0.002(3)
C9 0.074(4) 0.079(4) 0.052(3) -0.011(3) 0.006(3) -0.001(3)
C10 0.071(4) 0.116(5) 0.069(4) -0.026(4) -0.003(3) -0.009(4)
C11 0.078(5) 0.087(5) 0.108(5) -0.028(4) 0.011(4) -0.016(4)
C12 0.079(5) 0.069(4) 0.121(6) -0.014(4) 0.004(4) 0.011(4)
C13 0.061(4) 0.072(4) 0.069(4) 0.002(3) 0.006(3) 0.001(3)
C14 0.055(3) 0.066(3) 0.067(3) -0.006(3) 0.001(3) -0.010(3)
C15 0.057(4) 0.061(3) 0.086(4) 0.001(3) 0.008(3) -0.007(3)
C16 0.069(4) 0.072(4) 0.117(6) 0.016(3) 0.005(4) -0.016(4)
C17 0.083(6) 0.085(5) 0.141(7) 0.009(4) 0.012(5) -0.039(5)
C18 0.083(5) 0.115(6) 0.104(6) -0.002(5) 0.014(5) -0.043(5)
C19 0.079(4) 0.083(4) 0.082(4) 0.001(4) 0.005(4) -0.015(3)
C20 0.041(3) 0.059(3) 0.078(4) 0.002(3) -0.011(3) -0.010(3)
C21 0.070(4) 0.064(3) 0.096(5) 0.005(3) -0.010(4) 0.002(3)
C22 0.076(5) 0.065(4) 0.153(7) 0.019(4) -0.028(5) -0.002(5)
C23 0.080(5) 0.081(5) 0.151(7) 0.016(4) -0.007(5) -0.040(5)
C24 0.081(5) 0.095(5) 0.105(5) 0.010(4) 0.000(4) -0.038(4)
C25 0.066(4) 0.095(4) 0.065(4) -0.008(3) -0.014(3) 0.018(3)
C26 0.065(4) 0.098(5) 0.093(4) 0.003(3) -0.005(3) 0.041(4)
C27 0.065(4) 0.070(4) 0.107(5) -0.003(3) 0.001(3) 0.018(3)
C28 0.077(4) 0.065(3) 0.083(4) -0.007(3) 0.004(3) -0.001(3)
C29 0.056(4) 0.093(4) 0.094(4) -0.004(3) -0.009(4) 0.015(4)
C30 0.063(4) 0.079(4) 0.107(5) 0.006(3) -0.001(4) 0.024(4)

loop_
_atom_type_symbol
_atom_type_description
_atom_type_scat_dispersion_real
_atom_type_scat_dispersion_imag
_atom_type_scat_source
C C 0.0033 0.0000 'International Tables Vol C Tables 4.2.6.8 and 6.1.1.4'
H H 0.0000 0.0000 'International Tables Vol C Tables 4.2.6.8 and 6.1.1.4'
N N 0.0061 0.0000 'International Tables Vol C Tables 4.2.6.8 and 6.1.1.4'
O O 0.0106 0.0000 'International Tables Vol C Tables 4.2.6.8 and 6.1.1.4'

loop_
_geom_angle_atom_site_label_1
_geom_angle_atom_site_label_2
_geom_angle_atom_site_label_3
_geom_angle
C24 N1 C20 117.9(5)
C13 N2 C20 129.2(5)
C13 N2 H31 116(4)
C20 N2 H31 114(4)
C12 N3 C8 116.4(5)
C1 N4 C8 129.4(5)
C1 N4 H32 115(4)
C8 N4 H32 115(4)
C3 O2 C25 120.2(4)
C15 O4 C30 119.9(5)
C26 O5 C27 111.3(4)
C29 O6 C28 110.8(5)
O1 C1 N4 121.5(5)
O1 C1 C2 120.7(5)
N4 C1 C2 117.7(5)
C7 C2 C3 117.1(5)
C7 C2 C1 116.9(5)
C3 C2 C1 126.0(4)
O2 C3 C4 123.2(5)
O2 C3 C2 116.3(5)
C4 C3 C2 120.5(5)
C5 C4 C3 120.0(6)
C5 C4 H4 120.0
C3 C4 H4 120.0
C4 C5 C6 121.2(6)
C4 C5 H5 119.4
C6 C5 H5 119.4
C5 C6 C7 118.5(6)
C5 C6 H6 120.8
C7 C6 H6 120.8
C6 C7 C2 122.8(5)
C6 C7 H7 118.6
C2 C7 H7 118.6
N3 C8 C9 123.3(5)
N3 C8 N4 111.7(5)
C9 C8 N4 125.0(5)
C10 C9 C8 117.5(5)
C10 C9 H9 121.3
C8 C9 H9 121.3
C11 C10 C9 120.6(6)
C11 C10 H10 119.7
C9 C10 H10 119.7
C12 C11 C10 118.2(6)
C12 C11 H11 120.9
C10 C11 H11 120.9
N3 C12 C11 124.0(6)
N3 C12 H12 118.0
C11 C12 H12 118.0
O3 C13 N2 121.3(5)
O3 C13 C14 120.8(5)
N2 C13 C14 117.8(5)
C19 C14 C15 118.1(5)
C19 C14 C13 114.7(5)
C15 C14 C13 127.1(5)
O4 C15 C16 122.6(6)
O4 C15 C14 117.9(5)
C16 C15 C14 119.5(6)
C17 C16 C15 120.2(7)
C17 C16 H16 119.9
C15 C16 H16 119.9
C16 C17 C18 121.2(7)
C16 C17 H17 119.4
C18 C17 H17 119.4
C17 C18 C19 119.5(7)
C17 C18 H18 120.3
C19 C18 H18 120.3
C18 C19 C14 121.5(7)
C18 C19 H19 119.3
C14 C19 H19 119.3
N1 C20 C21 122.8(5)
N1 C20 N2 112.7(5)
C21 C20 N2 124.5(6)
C22 C21 C20 118.1(6)
C22 C21 H21 121.0
C20 C21 H21 121.0
C21 C22 C23 119.2(7)
C21 C22 H22 120.4
C23 C22 H22 120.4
C24 C23 C22 118.6(7)
C24 C23 H23 120.7
C22 C23 H23 120.7
N1 C24 C23 123.5(7)
N1 C24 H24 118.3
C23 C24 H24 118.3
O2 C25 C26 107.2(5)
O2 C25 H25A 110.3
C26 C25 H25A 110.3
O2 C25 H25B 110.3
C26 C25 H25B 110.3
H25A C25 H25B 108.5
O5 C26 C25 110.4(5)
O5 C26 H26A 109.6
C25 C26 H26A 109.6
O5 C26 H26B 109.6
C25 C26 H26B 109.6
H26A C26 H26B 108.1
O5 C27 C28 110.4(5)
O5 C27 H27A 109.6
C28 C27 H27A 109.6
O5 C27 H27B 109.6
C28 C27 H27B 109.6
H27A C27 H27B 108.1
O6 C28 C27 109.3(5)
O6 C28 H28A 109.8
C27 C28 H28A 109.8
O6 C28 H28B 109.8
C27 C28 H28B 109.8
H28A C28 H28B 108.3
O6 C29 C30 108.9(5)
O6 C29 H29A 109.9
C30 C29 H29A 109.9
O6 C29 H29B 109.9
C30 C29 H29B 109.9
H29A C29 H29B 108.3
O4 C30 C29 107.7(5)
O4 C30 H30A 110.2
C29 C30 H30A 110.2
O4 C30 H30B 110.2
C29 C30 H30B 110.2
H30A C30 H30B 108.5

loop_
_geom_bond_atom_site_label_1
_geom_bond_atom_site_label_2
_geom_bond_distance
N1 C24 1.325(7)
N1 C20 1.330(7)
N2 C13 1.347(7)
N2 C20 1.392(6)
N2 H31 0.89(5)
N3 C12 1.336(7)
N3 C8 1.343(6)
N4 C1 1.347(6)
N4 C8 1.399(6)
N4 H32 0.91(4)
O1 C1 1.237(6)
O2 C3 1.358(6)
O2 C25 1.410(6)
O3 C13 1.212(6)
O4 C15 1.353(6)
O4 C30 1.434(6)
O5 C26 1.387(7)
O5 C27 1.425(6)
O6 C29 1.399(6)
O6 C28 1.417(6)
C1 C2 1.485(7)
C2 C7 1.382(6)
C2 C3 1.404(7)
C3 C4 1.388(7)
C4 C5 1.363(8)
C4 H4 0.93
C5 C6 1.374(8)
C5 H5 0.93
C6 C7 1.376(8)
C6 H6 0.93
C7 H7 0.93
C8 C9 1.375(7)
C9 C10 1.368(8)
C9 H9 0.93
C10 C11 1.357(9)
C10 H10 0.93
C11 C12 1.356(9)
C11 H11 0.93
C12 H12 0.93
C13 C14 1.494(7)
C14 C19 1.389(7)
C14 C15 1.402(7)
C15 C16 1.399(7)
C16 C17 1.359(9)
C16 H16 0.93
C17 C18 1.364(10)
C17 H17 0.93
C18 C19 1.378(9)
C18 H18 0.93
C19 H19 0.93
C20 C21 1.386(7)
C21 C22 1.373(9)
C21 H21 0.93
C22 C23 1.382(10)
C22 H22 0.93
C23 C24 1.359(9)
C23 H23 0.93
C24 H24 0.93
C25 C26 1.484(8)
C25 H25A 0.97
C25 H25B 0.97
C26 H26A 0.97
C26 H26B 0.97
C27 C28 1.464(7)
C27 H27A 0.97
C27 H27B 0.97
C28 H28A 0.97
C28 H28B 0.97
C29 C30 1.481(8)
C29 H29A 0.97
C29 H29B 0.97
C30 H30A 0.97
C30 H30B 0.97

loop_
_geom_hbond_atom_site_label_D
_geom_hbond_atom_site_label_H
_geom_hbond_atom_site_label_A
_geom_hbond_site_symmetry_A
_geom_hbond_distance_DH
_geom_hbond_distance_HA
_geom_hbond_distance_DA
_geom_hbond_angle_DHA
N2 H31 O4 . 0.89(5) 1.93(5) 2.659(6) 139(4)
N4 H32 O2 . 0.91(4) 1.87(4) 2.611(6) 138(5)
C17 H17 O5 2_654 0.93 2.52 3.404(9) 158

loop_
_cod_related_entry_id
_cod_related_entry_database
_cod_related_entry_code
1 ChemSpider 21128416
